data_7157567
loop_
_publ_author_name
'Saini, Kapil Mohan'
'Saunthwal, Rakesh K.'
'Sushmita, ?'
'Verma, Akhilesh K.'

_publ_section_title
;
 Synthesis of cyclopentaquinolinone and cyclopentapyridinone from
 ortho-alkynyl-N-arylaldehyde via superbase-promoted C-N, C-O and C-C bond
 formation.
;
_journal_issue 29
_journal_name_full 'Organic &amp; biomolecular chemistry'
_journal_page_first 5594
_journal_page_last 5601
_journal_paper_doi 10.1039/d0ob01281e
_journal_volume 18
_journal_year 2020
_chemical_formula_moiety 'C25 H17 F N2 O, H2 O'
_chemical_formula_sum 'C25 H19 F N2 O2'
_chemical_formula_weight 398.42
_space_group_crystal_system monoclinic
_space_group_IT_number 4
_space_group_name_Hall 'P 2yb'
_space_group_name_H-M_alt 'P 1 21 1'
_atom_sites_solution_hydrogens mixed
_atom_sites_solution_primary dual
_audit_creation_date 2019-07-25
_audit_creation_method
;
Olex2 1.2
(compiled 2018.05.29 svn.r3508 for OlexSys, GUI svn.r5506)
;
_audit_update_record
;
2019-12-16 deposited with the CCDC.	2020-06-30 downloaded from the CCDC.
;
_cell_angle_alpha 90
_cell_angle_beta 94.491(6)
_cell_angle_gamma 90
_cell_formula_units_Z 2
_cell_length_a 6.1550(5)
_cell_length_b 15.2830(11)
_cell_length_c 10.6069(9)
_cell_measurement_reflns_used 1143
_cell_measurement_temperature 298(2)
_cell_measurement_theta_max 24.3300
_cell_measurement_theta_min 3.8310
_cell_volume 994.69(14)
_computing_cell_refinement 'CrysAlisPro 1.171.38.46 (Rigaku OD, 2015)'
_computing_data_collection 'CrysAlisPro 1.171.38.46 (Rigaku OD, 2015)'
_computing_data_reduction 'CrysAlisPro 1.171.38.46 (Rigaku OD, 2015)'
_computing_molecular_graphics 'Olex2 (Dolomanov et al., 2009)'
_computing_publication_material 'Olex2 (Dolomanov et al., 2009)'
_computing_structure_refinement 'ShelXL (Sheldrick, 2015)'
_computing_structure_solution 'ShelXT (Sheldrick, 2015)'
_diffrn_ambient_temperature 298.15
_diffrn_measured_fraction_theta_full 0.998
_diffrn_measured_fraction_theta_max 0.998
_diffrn_measurement_device_type 'four-circle diffractometer'
_diffrn_measurement_method 'Xcalibur, Sapphire3'
_diffrn_radiation_type MoK\a
_diffrn_radiation_wavelength 0.71073
_diffrn_reflns_av_R_equivalents 0.0988
_diffrn_reflns_av_unetI/netI 0.0872
_diffrn_reflns_Laue_measured_fraction_full 0.998
_diffrn_reflns_Laue_measured_fraction_max 0.998
_diffrn_reflns_limit_h_max 7
_diffrn_reflns_limit_h_min -7
_diffrn_reflns_limit_k_max 19
_diffrn_reflns_limit_k_min -19
_diffrn_reflns_limit_l_max 13
_diffrn_reflns_limit_l_min -13
_diffrn_reflns_number 13752
_diffrn_reflns_point_group_measured_fraction_full 0.998
_diffrn_reflns_point_group_measured_fraction_max 0.997
_diffrn_reflns_theta_full 25.242
_diffrn_reflns_theta_max 26.367
_diffrn_reflns_theta_min 3.320
_exptl_absorpt_coefficient_mu 0.091
_exptl_crystal_colour Red
_exptl_crystal_density_diffrn 1.330
_exptl_crystal_description Block
_exptl_crystal_F_000 416
_exptl_crystal_size_max 0.02
_exptl_crystal_size_mid 0.01
_exptl_crystal_size_min 0.01
_refine_diff_density_max 0.164
_refine_diff_density_min -0.179
_refine_diff_density_rms 0.040
_refine_ls_abs_structure_details
;
 Refined as an inversion twin.
;
_refine_ls_abs_structure_Flack 1(2)
_refine_ls_extinction_method none
_refine_ls_goodness_of_fit_ref 1.007
_refine_ls_hydrogen_treatment constr
_refine_ls_matrix_type full
_refine_ls_number_parameters 276
_refine_ls_number_reflns 4052
_refine_ls_number_restraints 1
_refine_ls_restrained_S_all 1.007
_refine_ls_R_factor_all 0.0987
_refine_ls_R_factor_gt 0.0579
_refine_ls_shift/su_max 0.001
_refine_ls_shift/su_mean 0.000
_refine_ls_structure_factor_coef Fsqd
_refine_ls_weighting_details 'w=1/[\s^2^(Fo^2^)+(0.0424P)^2^] where P=(Fo^2^+2Fc^2^)/3'
_refine_ls_weighting_scheme calc
_refine_ls_wR_factor_gt 0.1079
_refine_ls_wR_factor_ref 0.1348
_reflns_Friedel_coverage 0.923
_reflns_Friedel_fraction_full 0.998
_reflns_Friedel_fraction_max 0.996
_reflns_number_gt 2587
_reflns_number_total 4052
_reflns_threshold_expression 'I > 2\s(I)'
_cod_data_source_file d0ob01281e2.cif
_cod_data_source_block kms-1132
_cod_depositor_comments 'Adding full bibliography for 7157567.cif.'
_cod_database_code 7157567
_shelx_shelxl_version_number 2018/3
_shelx_space_group_comment
;
The symmetry employed for this shelxl refinement is uniquely defined
by the following loop, which should always be used as a source of
symmetry information in preference to the above space-group names.
They are only intended as comments.
;
_shelx_estimated_absorpt_t_max 0.999
_shelx_estimated_absorpt_t_min 0.998
_olex2_refinement_description
;
1. Twinned data refinement
 Scales: 0(2)
 1(2)
2. Fixed Uiso
 At 1.2 times of:
  All C(H) groups, All N(H) groups
 At 1.5 times of:
  All C(H,H,H) groups, All O(H,H) groups
3.a Free rotating group:
 O002(H00D,H00E)
3.b Aromatic/amide H refined with riding coordinates:
 N003(H003), C007(H007), C00F(H00F), C00G(H00G), C00I(H00I), C00K(H00K),
 C00L(H00L), C00M(H00M), C00N(H00N), C00O(H00O), C00Q(H00Q), C00R(H00R),
 C00S(H00S), C00T(H00T)
3.c Idealised Me refined as rotating group:
 C00U(H00A,H00B,H00C)
;
_olex2_submission_special_instructions 'No special instructions were received'

loop_
_space_group_symop_operation_xyz
'x, y, z'
'-x, y+1/2, -z'

loop_
_atom_site_label
_atom_site_type_symbol
_atom_site_fract_x
_atom_site_fract_y
_atom_site_fract_z
_atom_site_U_iso_or_equiv
_atom_site_adp_type
_atom_site_occupancy
_atom_site_site_symmetry_order
_atom_site_calc_flag
_atom_site_refinement_flags_posn
_atom_site_refinement_flags_adp
_atom_site_refinement_flags_occupancy
_atom_site_disorder_assembly
_atom_site_disorder_group
O001 O 0.7493(5) 0.7195(2) 0.6163(3) 0.0603(10) Uani 1 1 d . . . . .
O002 O 0.8005(6) 0.2792(2) 0.4264(4) 0.0645(10) Uani 1 1 d . . . . .
H00D H 0.724658 0.236949 0.450833 0.097 Uiso 1 1 d G . . . .
H00E H 0.911341 0.259320 0.392867 0.097 Uiso 1 1 d G . . . .
N003 N 0.8915(5) 0.4113(3) 0.6053(4) 0.0467(10) Uani 1 1 d . . . . .
H003 H 0.842112 0.373711 0.549912 0.056 Uiso 1 1 calc R . . . .
N004 N 0.4019(6) 0.6356(3) 0.4485(4) 0.0470(10) Uani 1 1 d . . . . .
F005 F 1.5075(6) 0.6243(3) 1.0473(4) 0.1117(15) Uani 1 1 d . . . . .
C006 C 1.0446(7) 0.3793(3) 0.7007(5) 0.0434(11) Uani 1 1 d . . . . .
C007 C 0.4862(7) 0.4536(3) 0.4305(4) 0.0448(12) Uani 1 1 d . . . . .
H007 H 0.514654 0.393987 0.425959 0.054 Uiso 1 1 calc R . . . .
C008 C 0.2607(7) 0.5817(3) 0.3756(4) 0.0455(12) Uani 1 1 d . . . . .
C009 C 0.6230(7) 0.5080(3) 0.5005(4) 0.0396(11) Uani 1 1 d . . . . .
C00A C 0.7364(7) 0.6401(3) 0.5965(4) 0.0452(12) Uani 1 1 d . . . . .
C00B C 0.5706(7) 0.5974(3) 0.5055(4) 0.0423(11) Uani 1 1 d . . . . .
C00C C 0.8139(7) 0.4926(3) 0.5904(5) 0.0422(11) Uani 1 1 d . . . . .
C00D C 0.8763(7) 0.5715(3) 0.6496(4) 0.0416(11) Uani 1 1 d . . . . .
C00E C 0.2979(7) 0.4909(3) 0.3642(4) 0.0410(11) Uani 1 1 d . . . . .
C00F C 1.0136(8) 0.3929(4) 0.8272(5) 0.0567(14) Uani 1 1 d . . . . .
H00F H 0.889056 0.421449 0.849944 0.068 Uiso 1 1 calc R . . . .
C00G C 1.2223(7) 0.3316(3) 0.6680(5) 0.0522(13) Uani 1 1 d . . . . .
H00G H 1.239494 0.319362 0.583451 0.063 Uiso 1 1 calc R . . . .
C00H C 1.0500(7) 0.5889(3) 0.7492(5) 0.0442(12) Uani 1 1 d . . . . .
C00I C 0.1419(7) 0.4397(4) 0.2926(4) 0.0497(13) Uani 1 1 d . . . . .
H00I H 0.165434 0.379927 0.285105 0.060 Uiso 1 1 calc R . . . .
C00J C -0.0431(8) 0.4758(4) 0.2341(5) 0.0516(14) Uani 1 1 d . . . . .
C00K C 1.2605(7) 0.5558(3) 0.7455(5) 0.0493(12) Uani 1 1 d . . . . .
H00K H 1.297905 0.525107 0.674694 0.059 Uiso 1 1 calc R . . . .
C00L C -0.0749(8) 0.5665(4) 0.2475(5) 0.0604(15) Uani 1 1 d . . . . .
H00L H -0.200417 0.591949 0.209177 0.072 Uiso 1 1 calc R . . . .
C00M C 1.0039(8) 0.6391(3) 0.8535(5) 0.0532(13) Uani 1 1 d . . . . .
H00M H 0.866304 0.663891 0.855977 0.064 Uiso 1 1 calc R . . . .
C00N C 0.0729(7) 0.6180(4) 0.3151(5) 0.0580(14) Uani 1 1 d . . . . .
H00N H 0.048142 0.677887 0.320806 0.070 Uiso 1 1 calc R . . . .
C00O C 1.1575(9) 0.6526(4) 0.9532(5) 0.0664(16) Uani 1 1 d . . . . .
H00O H 1.125822 0.686153 1.022612 0.080 Uiso 1 1 calc R . . . .
C00P C 1.3574(10) 0.6153(4) 0.9468(6) 0.0698(17) Uani 1 1 d . . . . .
C00Q C 1.4141(8) 0.5682(4) 0.8463(6) 0.0654(16) Uani 1 1 d . . . . .
H00Q H 1.553299 0.544652 0.845081 0.078 Uiso 1 1 calc R . . . .
C00R C 1.3737(9) 0.3022(4) 0.7604(6) 0.0686(16) Uani 1 1 d . . . . .
H00R H 1.493448 0.270220 0.738217 0.082 Uiso 1 1 calc R . . . .
C00S C 1.1680(9) 0.3642(4) 0.9194(5) 0.0692(16) Uani 1 1 d . . . . .
H00S H 1.149743 0.374843 1.004277 0.083 Uiso 1 1 calc R . . . .
C00T C 1.3487(10) 0.3199(4) 0.8853(7) 0.0755(18) Uani 1 1 d . . . . .
H00T H 1.454543 0.301778 0.947221 0.091 Uiso 1 1 calc R . . . .
C00U C -0.2131(8) 0.4217(4) 0.1601(5) 0.0688(17) Uani 1 1 d . . . . .
H00A H -0.212321 0.435372 0.071758 0.103 Uiso 1 1 calc GR . . . .
H00B H -0.354049 0.434476 0.188282 0.103 Uiso 1 1 calc GR . . . .
H00C H -0.181184 0.360691 0.172877 0.103 Uiso 1 1 calc GR . . . .

loop_
_atom_site_aniso_label
_atom_site_aniso_U_11
_atom_site_aniso_U_22
_atom_site_aniso_U_33
_atom_site_aniso_U_23
_atom_site_aniso_U_13
_atom_site_aniso_U_12
O001 0.064(2) 0.039(2) 0.076(3) 0.0009(19) -0.0083(19) -0.0019(17)
O002 0.063(2) 0.045(2) 0.085(3) -0.005(2) 0.003(2) 0.0008(18)
N003 0.048(2) 0.043(3) 0.047(3) -0.0023(19) -0.0066(18) 0.0045(19)
N004 0.050(2) 0.043(2) 0.047(2) 0.006(2) -0.0013(19) 0.0041(19)
F005 0.108(3) 0.103(3) 0.112(3) -0.015(3) -0.069(2) 0.002(2)
C006 0.040(2) 0.037(3) 0.052(3) 0.004(2) -0.002(2) 0.000(2)
C007 0.048(3) 0.042(3) 0.045(3) 0.002(2) 0.008(2) 0.003(2)
C008 0.046(3) 0.046(3) 0.044(3) 0.006(2) 0.001(2) 0.002(2)
C009 0.041(2) 0.040(3) 0.038(3) 0.002(2) 0.004(2) 0.003(2)
C00A 0.044(3) 0.044(3) 0.047(3) 0.003(2) 0.002(2) 0.002(2)
C00B 0.041(3) 0.041(3) 0.044(3) 0.004(2) 0.001(2) 0.002(2)
C00C 0.036(2) 0.042(3) 0.048(3) 0.002(2) 0.002(2) 0.002(2)
C00D 0.038(2) 0.042(3) 0.045(3) 0.002(2) -0.001(2) -0.003(2)
C00E 0.041(3) 0.045(3) 0.037(3) 0.001(2) 0.000(2) 0.006(2)
C00F 0.052(3) 0.063(4) 0.055(4) 0.009(3) 0.005(3) 0.009(3)
C00G 0.048(3) 0.044(3) 0.064(4) -0.011(3) 0.000(3) 0.004(2)
C00H 0.046(3) 0.037(3) 0.049(3) 0.004(2) 0.001(2) -0.005(2)
C00I 0.053(3) 0.051(3) 0.045(3) -0.003(2) 0.000(2) 0.002(2)
C00J 0.044(3) 0.071(4) 0.039(3) -0.002(3) 0.000(2) 0.003(2)
C00K 0.041(3) 0.047(3) 0.060(3) 0.005(3) 0.007(2) -0.004(2)
C00L 0.048(3) 0.077(4) 0.054(3) 0.008(3) -0.013(3) 0.006(3)
C00M 0.047(3) 0.050(3) 0.062(3) -0.008(3) 0.000(2) -0.004(2)
C00N 0.056(3) 0.061(4) 0.056(3) 0.008(3) -0.005(3) 0.013(3)
C00O 0.074(4) 0.060(4) 0.063(4) -0.011(3) -0.009(3) -0.007(3)
C00P 0.065(4) 0.065(4) 0.074(4) -0.002(3) -0.029(3) -0.013(3)
C00Q 0.044(3) 0.056(4) 0.094(5) 0.006(3) -0.008(3) -0.005(3)
C00R 0.053(3) 0.064(4) 0.086(5) -0.005(3) -0.008(3) 0.018(3)
C00S 0.079(4) 0.075(4) 0.053(4) 0.013(3) -0.002(3) 0.007(3)
C00T 0.070(4) 0.071(5) 0.081(5) 0.006(4) -0.024(3) 0.015(3)
C00U 0.054(3) 0.092(5) 0.058(4) -0.013(3) -0.010(3) -0.008(3)

loop_
_atom_type_symbol
_atom_type_description
_atom_type_scat_dispersion_real
_atom_type_scat_dispersion_imag
_atom_type_scat_source
C C 0.0033 0.0016 'International Tables Vol C Tables 4.2.6.8 and 6.1.1.4'
H H 0.0000 0.0000 'International Tables Vol C Tables 4.2.6.8 and 6.1.1.4'
F F 0.0171 0.0103 'International Tables Vol C Tables 4.2.6.8 and 6.1.1.4'
N N 0.0061 0.0033 'International Tables Vol C Tables 4.2.6.8 and 6.1.1.4'
O O 0.0106 0.0060 'International Tables Vol C Tables 4.2.6.8 and 6.1.1.4'

loop_
_geom_angle_atom_site_label_1
_geom_angle_atom_site_label_2
_geom_angle_atom_site_label_3
_geom_angle
_geom_angle_site_symmetry_1
_geom_angle_site_symmetry_3
_geom_angle_publ_flag
H00D O002 H00E 109.5 . . ?
C006 N003 H003 115.9 . . ?
C00C N003 H003 115.9 . . ?
C00C N003 C006 128.2(4) . . ?
C00B N004 C008 115.8(4) . . ?
C00F C006 N003 120.4(4) . . ?
C00G C006 N003 119.9(4) . . ?
C00G C006 C00F 119.7(4) . . ?
C009 C007 H007 121.0 . . ?
C009 C007 C00E 118.0(4) . . ?
C00E C007 H007 121.0 . . ?
N004 C008 C00E 122.1(4) . . ?
N004 C008 C00N 118.7(4) . . ?
C00N C008 C00E 119.1(5) . . ?
C007 C009 C00B 118.7(4) . . ?
C007 C009 C00C 133.2(4) . . ?
C00B C009 C00C 107.7(4) . . ?
O001 C00A C00B 124.7(4) . . ?
O001 C00A C00D 128.3(4) . . ?
C00D C00A C00B 106.9(4) . . ?
N004 C00B C009 126.6(4) . . ?
N004 C00B C00A 125.7(5) . . ?
C009 C00B C00A 107.5(4) . . ?
N003 C00C C009 118.9(4) . . ?
N003 C00C C00D 131.7(4) . . ?
C00D C00C C009 109.3(4) . . ?
C00A C00D C00H 121.9(4) . . ?
C00C C00D C00A 108.5(4) . . ?
C00C C00D C00H 129.7(4) . . ?
C008 C00E C007 118.8(4) . . ?
C00I C00E C007 122.4(4) . . ?
C00I C00E C008 118.8(4) . . ?
C006 C00F H00F 120.0 . . ?
C00S C00F C006 119.9(5) . . ?
C00S C00F H00F 120.0 . . ?
C006 C00G H00G 120.0 . . ?
C00R C00G C006 119.9(5) . . ?
C00R C00G H00G 120.0 . . ?
C00K C00H C00D 122.7(4) . . ?
C00M C00H C00D 119.3(4) . . ?
C00M C00H C00K 118.0(4) . . ?
C00E C00I H00I 119.1 . . ?
C00J C00I C00E 121.8(5) . . ?
C00J C00I H00I 119.1 . . ?
C00I C00J C00L 117.9(5) . . ?
C00I C00J C00U 122.3(6) . . ?
C00L C00J C00U 119.8(5) . . ?
C00H C00K H00K 119.7 . . ?
C00Q C00K C00H 120.6(5) . . ?
C00Q C00K H00K 119.7 . . ?
C00J C00L H00L 119.0 . . ?
C00N C00L C00J 122.0(5) . . ?
C00N C00L H00L 119.0 . . ?
C00H C00M H00M 119.3 . . ?
C00O C00M C00H 121.5(5) . . ?
C00O C00M H00M 119.3 . . ?
C008 C00N H00N 119.8 . . ?
C00L C00N C008 120.5(6) . . ?
C00L C00N H00N 119.8 . . ?
C00M C00O H00O 121.1 . . ?
C00P C00O C00M 117.8(5) . . ?
C00P C00O H00O 121.1 . . ?
F005 C00P C00O 118.6(6) . . ?
C00Q C00P F005 117.9(6) . . ?
C00Q C00P C00O 123.5(5) . . ?
C00K C00Q H00Q 120.7 . . ?
C00P C00Q C00K 118.5(5) . . ?
C00P C00Q H00Q 120.7 . . ?
C00G C00R H00R 119.9 . . ?
C00T C00R C00G 120.2(5) . . ?
C00T C00R H00R 119.9 . . ?
C00F C00S H00S 120.1 . . ?
C00T C00S C00F 119.8(6) . . ?
C00T C00S H00S 120.1 . . ?
C00R C00T C00S 120.3(5) . . ?
C00R C00T H00T 119.8 . . ?
C00S C00T H00T 119.8 . . ?
C00J C00U H00A 109.5 . . ?
C00J C00U H00B 109.5 . . ?
C00J C00U H00C 109.5 . . ?
H00A C00U H00B 109.5 . . ?
H00A C00U H00C 109.5 . . ?
H00B C00U H00C 109.5 . . ?

loop_
_geom_bond_atom_site_label_1
_geom_bond_atom_site_label_2
_geom_bond_distance
_geom_bond_site_symmetry_2
_geom_bond_publ_flag
O001 C00A 1.233(6) . ?
O002 H00D 0.8495 . ?
O002 H00E 0.8501 . ?
N003 H003 0.8600 . ?
N003 C006 1.416(5) . ?
N003 C00C 1.336(6) . ?
N004 C008 1.388(6) . ?
N004 C00B 1.299(5) . ?
F005 C00P 1.362(6) . ?
C006 C00F 1.385(7) . ?
C006 C00G 1.381(6) . ?
C007 H007 0.9300 . ?
C007 C009 1.362(6) . ?
C007 C00E 1.427(6) . ?
C008 C00E 1.413(6) . ?
C008 C00N 1.392(6) . ?
C009 C00B 1.406(6) . ?
C009 C00C 1.473(6) . ?
C00A C00B 1.499(6) . ?
C00A C00D 1.442(6) . ?
C00C C00D 1.399(6) . ?
C00D C00H 1.468(6) . ?
C00E C00I 1.413(6) . ?
C00F H00F 0.9300 . ?
C00F C00S 1.381(7) . ?
C00G H00G 0.9300 . ?
C00G C00R 1.373(7) . ?
C00H C00K 1.394(6) . ?
C00H C00M 1.394(7) . ?
C00I H00I 0.9300 . ?
C00I C00J 1.369(7) . ?
C00J C00L 1.408(8) . ?
C00J C00U 1.505(7) . ?
C00K H00K 0.9300 . ?
C00K C00Q 1.384(7) . ?
C00L H00L 0.9300 . ?
C00L C00N 1.364(7) . ?
C00M H00M 0.9300 . ?
C00M C00O 1.378(6) . ?
C00N H00N 0.9300 . ?
C00O H00O 0.9300 . ?
C00O C00P 1.363(8) . ?
C00P C00Q 1.355(8) . ?
C00Q H00Q 0.9300 . ?
C00R H00R 0.9300 . ?
C00R C00T 1.373(8) . ?
C00S H00S 0.9300 . ?
C00S C00T 1.375(8) . ?
C00T H00T 0.9300 . ?
C00U H00A 0.9600 . ?
C00U H00B 0.9600 . ?
C00U H00C 0.9600 . ?

loop_
_geom_torsion_atom_site_label_1
_geom_torsion_atom_site_label_2
_geom_torsion_atom_site_label_3
_geom_torsion_atom_site_label_4
_geom_torsion
_geom_torsion_site_symmetry_1
_geom_torsion_site_symmetry_2
_geom_torsion_site_symmetry_3
_geom_torsion_site_symmetry_4
_geom_torsion_publ_flag
O001 C00A C00B N004 -9.9(7) . . . . ?
O001 C00A C00B C009 174.1(4) . . . . ?
O001 C00A C00D C00C -173.9(5) . . . . ?
O001 C00A C00D C00H 6.3(7) . . . . ?
N003 C006 C00F C00S -177.6(5) . . . . ?
N003 C006 C00G C00R 178.5(5) . . . . ?
N003 C00C C00D C00A 179.8(5) . . . . ?
N003 C00C C00D C00H -0.4(8) . . . . ?
N004 C008 C00E C007 0.4(7) . . . . ?
N004 C008 C00E C00I 177.3(4) . . . . ?
N004 C008 C00N C00L -176.9(5) . . . . ?
F005 C00P C00Q C00K 177.6(5) . . . . ?
C006 N003 C00C C009 -167.5(4) . . . . ?
C006 N003 C00C C00D 9.9(8) . . . . ?
C006 C00F C00S C00T -1.9(9) . . . . ?
C006 C00G C00R C00T 0.2(9) . . . . ?
C007 C009 C00B N004 -0.5(7) . . . . ?
C007 C009 C00B C00A 175.4(4) . . . . ?
C007 C009 C00C N003 6.3(8) . . . . ?
C007 C009 C00C C00D -171.7(5) . . . . ?
C007 C00E C00I C00J 177.0(4) . . . . ?
C008 N004 C00B C009 0.0(7) . . . . ?
C008 N004 C00B C00A -175.2(4) . . . . ?
C008 C00E C00I C00J 0.2(7) . . . . ?
C009 C007 C00E C008 -0.8(6) . . . . ?
C009 C007 C00E C00I -177.6(4) . . . . ?
C009 C00C C00D C00A -2.6(5) . . . . ?
C009 C00C C00D C00H 177.2(4) . . . . ?
C00A C00D C00H C00K -133.9(5) . . . . ?
C00A C00D C00H C00M 47.5(6) . . . . ?
C00B N004 C008 C00E 0.1(6) . . . . ?
C00B N004 C008 C00N 178.0(4) . . . . ?
C00B C009 C00C N003 178.2(4) . . . . ?
C00B C009 C00C C00D 0.2(5) . . . . ?
C00B C00A C00D C00C 3.8(5) . . . . ?
C00B C00A C00D C00H -176.0(4) . . . . ?
C00C N003 C006 C00F 52.4(7) . . . . ?
C00C N003 C006 C00G -129.7(5) . . . . ?
C00C C009 C00B N004 -173.8(4) . . . . ?
C00C C009 C00B C00A 2.2(5) . . . . ?
C00C C00D C00H C00K 46.4(7) . . . . ?
C00C C00D C00H C00M -132.3(5) . . . . ?
C00D C00A C00B N004 172.3(4) . . . . ?
C00D C00A C00B C009 -3.7(5) . . . . ?
C00D C00H C00K C00Q -174.9(5) . . . . ?
C00D C00H C00M C00O 175.9(5) . . . . ?
C00E C007 C009 C00B 0.9(6) . . . . ?
C00E C007 C009 C00C 172.1(4) . . . . ?
C00E C008 C00N C00L 1.1(7) . . . . ?
C00E C00I C00J C00L -0.2(7) . . . . ?
C00E C00I C00J C00U -178.6(4) . . . . ?
C00F C006 C00G C00R -3.6(7) . . . . ?
C00F C00S C00T C00R -1.6(10) . . . . ?
C00G C006 C00F C00S 4.5(8) . . . . ?
C00G C00R C00T C00S 2.5(10) . . . . ?
C00H C00K C00Q C00P -1.9(8) . . . . ?
C00H C00M C00O C00P 0.0(8) . . . . ?
C00I C00J C00L C00N 0.7(8) . . . . ?
C00J C00L C00N C008 -1.1(8) . . . . ?
C00K C00H C00M C00O -2.8(7) . . . . ?
C00M C00H C00K C00Q 3.8(7) . . . . ?
C00M C00O C00P F005 -176.6(5) . . . . ?
C00M C00O C00P C00Q 2.1(9) . . . . ?
C00N C008 C00E C007 -177.5(4) . . . . ?
C00N C008 C00E C00I -0.6(6) . . . . ?
C00O C00P C00Q C00K -1.1(10) . . . . ?
C00U C00J C00L C00N 179.1(5) . . . . ?

loop_
_twin_individual_id
_twin_individual_mass_fraction_refined
1 0(2)
2 1(2)
